data_7224955
loop_
_publ_author_name
'Zhang, Xinyuan'
'Jiang, Xingxing'
'Liu, Pengxiang'
'Li, Yin'
'Tu, Heng'
'Lin, Zheshuai'
'Xu, Degang'
'Zhang, Guochun'
'Wu, Yicheng'
'Yao, Jianquan'

_publ_section_title
;
 Molecular design on isoxazolone-based derivatives with large second-order
 harmonic generation effect and terahertz wave generation
;
_journal_issue 20
_journal_name_full CrystEngComm
_journal_page_first 3667
_journal_paper_doi 10.1039/C6CE00398B
_journal_volume 18
_journal_year 2016
_chemical_formula_sum 'C28 H20 N2 O2'
_chemical_formula_weight 416.46
_chemical_name_systematic
; 
 ? 
;
_space_group_IT_number 61
_symmetry_cell_setting orthorhombic
_symmetry_space_group_name_Hall '-P 2ac 2ab'
_symmetry_space_group_name_H-M 'P b c a'
_atom_sites_solution_hydrogens geom
_atom_sites_solution_primary direct
_atom_sites_solution_secondary difmap
_audit_creation_method SHELXL-97
_audit_update_record
;
2016-04-09 deposited with the CCDC.
2016-04-19 downloaded from the CCDC.
;
_cell_angle_alpha 90.00
_cell_angle_beta 90.00
_cell_angle_gamma 90.00
_cell_formula_units_Z 8
_cell_length_a 11.550(2)
_cell_length_b 11.294(2)
_cell_length_c 33.009(6)
_cell_measurement_reflns_used 2642
_cell_measurement_temperature 293(2)
_cell_measurement_theta_max 21.05
_cell_measurement_theta_min 2.60
_cell_volume 4305.9(13)
_computing_structure_refinement 'SHELXL-97 (Sheldrick, 1997)'
_computing_structure_solution 'SHELXS-97 (Sheldrick, 1990)'
_diffrn_ambient_temperature 293(2)
_diffrn_measured_fraction_theta_full 0.995
_diffrn_measured_fraction_theta_max 0.995
_diffrn_measurement_device_type CCD
_diffrn_radiation_monochromator graphite
_diffrn_radiation_source 'fine-focus sealed tube'
_diffrn_radiation_type MoK\a
_diffrn_radiation_wavelength 0.71073
_diffrn_reflns_av_R_equivalents 0.0640
_diffrn_reflns_av_sigmaI/netI 0.0386
_diffrn_reflns_limit_h_max 13
_diffrn_reflns_limit_h_min -13
_diffrn_reflns_limit_k_max 13
_diffrn_reflns_limit_k_min -13
_diffrn_reflns_limit_l_max 26
_diffrn_reflns_limit_l_min -39
_diffrn_reflns_number 26448
_diffrn_reflns_theta_full 25.36
_diffrn_reflns_theta_max 25.36
_diffrn_reflns_theta_min 1.23
_exptl_absorpt_coefficient_mu 0.082
_exptl_absorpt_correction_T_max 0.9919
_exptl_absorpt_correction_T_min 0.9760
_exptl_absorpt_correction_type multi-scan
_exptl_absorpt_process_details sadabs
_exptl_crystal_colour orange
_exptl_crystal_density_diffrn 1.285
_exptl_crystal_density_method 'not measured'
_exptl_crystal_description slice
_exptl_crystal_F_000 1744
_exptl_crystal_size_max 0.30
_exptl_crystal_size_mid 0.20
_exptl_crystal_size_min 0.10
_refine_diff_density_max 0.180
_refine_diff_density_min -0.139
_refine_diff_density_rms 0.033
_refine_ls_extinction_coef 0.0028(4)
_refine_ls_extinction_expression Fc^*^=kFc[1+0.001xFc^2^\l^3^/sin(2\q)]^-1/4^
_refine_ls_extinction_method SHELXL
_refine_ls_goodness_of_fit_ref 1.008
_refine_ls_hydrogen_treatment constr
_refine_ls_matrix_type full
_refine_ls_number_parameters 290
_refine_ls_number_reflns 3926
_refine_ls_number_restraints 0
_refine_ls_restrained_S_all 1.008
_refine_ls_R_factor_all 0.0905
_refine_ls_R_factor_gt 0.0451
_refine_ls_shift/su_max 0.000
_refine_ls_shift/su_mean 0.000
_refine_ls_structure_factor_coef Fsqd
_refine_ls_weighting_details 'calc w=1/[\s^2^(Fo^2^)+(0.0593P)^2^+0.3951P] where P=(Fo^2^+2Fc^2^)/3'
_refine_ls_weighting_scheme calc
_refine_ls_wR_factor_gt 0.1050
_refine_ls_wR_factor_ref 0.1273
_reflns_number_gt 2384
_reflns_number_total 3926
_reflns_threshold_expression >2sigma(I)
_cod_data_source_file c6ce00398b2.cif
_cod_data_source_block 1
_cod_depositor_comments 'Adding full bibliography for 7224953--7224955.cif.'
_cod_original_sg_symbol_H-M Pbca
_cod_database_code 7224955

loop_
_symmetry_equiv_pos_as_xyz
'x, y, z'
'-x+1/2, -y, z+1/2'
'x+1/2, -y+1/2, -z'
'-x, y+1/2, -z+1/2'
'-x, -y, -z'
'x-1/2, y, -z-1/2'
'-x-1/2, y-1/2, z'
'x, -y-1/2, z-1/2'

loop_
_atom_site_label
_atom_site_type_symbol
_atom_site_fract_x
_atom_site_fract_y
_atom_site_fract_z
_atom_site_U_iso_or_equiv
_atom_site_adp_type
_atom_site_occupancy
_atom_site_symmetry_multiplicity
_atom_site_calc_flag
_atom_site_refinement_flags
O1 O 0.74891(14) 0.25398(15) 0.15268(5) 0.0744(5) Uani 1 1 d .
O2 O 0.87578(12) 0.18571(13) 0.19804(5) 0.0619(4) Uani 1 1 d .
N1 N 0.25595(16) 0.08786(19) 0.06631(6) 0.0688(6) Uani 1 1 d .
N2 N 0.88459(14) 0.08989(16) 0.22679(5) 0.0571(5) Uani 1 1 d .
C1 C 0.0944(2) 0.0596(3) 0.11314(8) 0.0863(9) Uani 1 1 d .
H1 H 0.1342 0.1027 0.1327 0.104 Uiso 1 1 calc R
C2 C -0.0131(2) 0.0137(3) 0.12216(9) 0.0919(9) Uani 1 1 d .
H2 H -0.0435 0.0233 0.1480 0.110 Uiso 1 1 calc R
C3 C -0.0744(2) -0.0448(3) 0.09394(10) 0.0819(8) Uani 1 1 d .
H3 H -0.1476 -0.0743 0.0999 0.098 Uiso 1 1 calc R
C4 C -0.0278(2) -0.0603(2) 0.05663(9) 0.0811(8) Uani 1 1 d .
H4 H -0.0705 -0.0996 0.0369 0.097 Uiso 1 1 calc R
C5 C 0.0818(2) -0.01914(19) 0.04719(7) 0.0622(6) Uani 1 1 d .
H5 H 0.1131 -0.0333 0.0217 0.075 Uiso 1 1 calc R
C6 C 0.14376(18) 0.04247(19) 0.07550(7) 0.0548(6) Uani 1 1 d .
C7 C 0.2744(2) 0.1469(2) 0.02887(7) 0.0640(6) Uani 1 1 d .
C8 C 0.2041(3) 0.2383(2) 0.01703(9) 0.0886(9) Uani 1 1 d .
H8 H 0.1448 0.2644 0.0339 0.106 Uiso 1 1 calc R
C9 C 0.2221(4) 0.2919(3) -0.02052(13) 0.1229(16) Uani 1 1 d .
H9 H 0.1753 0.3546 -0.0286 0.147 Uiso 1 1 calc R
C10 C 0.3083(5) 0.2527(5) -0.04552(12) 0.134(2) Uani 1 1 d .
H10 H 0.3197 0.2883 -0.0706 0.161 Uiso 1 1 calc R
C11 C 0.3765(3) 0.1623(4) -0.03377(11) 0.1289(15) Uani 1 1 d .
H11 H 0.4347 0.1353 -0.0509 0.155 Uiso 1 1 calc R
C12 C 0.3609(3) 0.1096(3) 0.00354(9) 0.0940(9) Uani 1 1 d .
H12 H 0.4096 0.0483 0.0115 0.113 Uiso 1 1 calc R
C13 C 0.34851(19) 0.0693(2) 0.09306(6) 0.0575(6) Uani 1 1 d .
C14 C 0.4377(2) 0.1514(2) 0.09616(7) 0.0657(6) Uani 1 1 d .
H14 H 0.4372 0.2179 0.0795 0.079 Uiso 1 1 calc R
C15 C 0.52656(19) 0.13625(19) 0.12325(7) 0.0595(6) Uani 1 1 d .
H15 H 0.5846 0.1931 0.1249 0.071 Uiso 1 1 calc R
C16 C 0.53156(16) 0.03713(17) 0.14841(6) 0.0480(5) Uani 1 1 d .
C17 C 0.44297(19) -0.0464(2) 0.14412(6) 0.0582(6) Uani 1 1 d .
H17 H 0.4451 -0.1146 0.1599 0.070 Uiso 1 1 calc R
C18 C 0.35334(19) -0.0312(2) 0.11751(7) 0.0611(6) Uani 1 1 d .
H18 H 0.2954 -0.0882 0.1157 0.073 Uiso 1 1 calc R
C19 C 0.61755(16) 0.01420(17) 0.17889(6) 0.0472(5) Uani 1 1 d .
H19 H 0.6043 -0.0561 0.1928 0.057 Uiso 1 1 calc R
C20 C 0.71392(16) 0.07206(17) 0.19197(6) 0.0441(5) Uani 1 1 d .
C21 C 0.77206(18) 0.1789(2) 0.17734(7) 0.0532(5) Uani 1 1 d .
C22 C 0.79138(16) 0.02774(17) 0.22301(6) 0.0447(5) Uani 1 1 d .
C23 C 0.77223(16) -0.07415(17) 0.25023(6) 0.0450(5) Uani 1 1 d .
C24 C 0.85561(17) -0.16177(19) 0.25490(7) 0.0582(6) Uani 1 1 d .
H24 H 0.9244 -0.1574 0.2403 0.070 Uiso 1 1 calc R
C25 C 0.8369(2) -0.2551(2) 0.28097(8) 0.0693(7) Uani 1 1 d .
H25 H 0.8932 -0.3134 0.2838 0.083 Uiso 1 1 calc R
C26 C 0.7363(2) -0.2630(2) 0.30276(8) 0.0699(7) Uani 1 1 d .
H26 H 0.7238 -0.3267 0.3201 0.084 Uiso 1 1 calc R
C27 C 0.6539(2) -0.1762(2) 0.29879(7) 0.0628(6) Uani 1 1 d .
H27 H 0.5861 -0.1805 0.3139 0.075 Uiso 1 1 calc R
C28 C 0.67072(18) -0.08268(18) 0.27260(6) 0.0531(6) Uani 1 1 d .
H28 H 0.6138 -0.0250 0.2699 0.064 Uiso 1 1 calc R

loop_
_atom_site_aniso_label
_atom_site_aniso_U_11
_atom_site_aniso_U_22
_atom_site_aniso_U_33
_atom_site_aniso_U_23
_atom_site_aniso_U_13
_atom_site_aniso_U_12
O1 0.0745(11) 0.0716(10) 0.0770(11) 0.0220(10) -0.0127(10) -0.0206(9)
O2 0.0466(9) 0.0706(10) 0.0687(10) 0.0033(9) -0.0032(8) -0.0148(7)
N1 0.0486(11) 0.1069(15) 0.0510(11) 0.0230(11) -0.0154(9) -0.0068(10)
N2 0.0417(10) 0.0689(12) 0.0606(12) -0.0021(10) -0.0028(9) -0.0027(9)
C1 0.0662(17) 0.130(2) 0.0624(17) -0.0326(17) -0.0035(14) -0.0084(16)
C2 0.0602(18) 0.133(3) 0.082(2) -0.0111(18) 0.0134(16) 0.0118(17)
C3 0.0577(16) 0.094(2) 0.094(2) 0.0332(18) -0.0127(17) -0.0007(14)
C4 0.092(2) 0.0688(16) 0.083(2) 0.0202(15) -0.0336(17) -0.0283(14)
C5 0.0759(16) 0.0617(14) 0.0491(13) 0.0033(11) -0.0125(12) -0.0055(12)
C6 0.0465(13) 0.0693(14) 0.0486(13) 0.0020(11) -0.0104(11) 0.0046(11)
C7 0.0635(16) 0.0747(16) 0.0538(14) 0.0106(13) -0.0179(13) -0.0091(13)
C8 0.110(2) 0.0712(17) 0.085(2) 0.0044(16) -0.0444(18) 0.0028(16)
C9 0.185(5) 0.074(2) 0.110(3) 0.028(2) -0.083(3) -0.027(3)
C10 0.178(5) 0.146(4) 0.079(3) 0.051(3) -0.052(3) -0.097(3)
C11 0.106(3) 0.209(5) 0.071(2) 0.034(3) 0.001(2) -0.051(3)
C12 0.078(2) 0.133(3) 0.0713(19) 0.0255(18) 0.0019(16) -0.0067(18)
C13 0.0479(13) 0.0773(15) 0.0473(13) 0.0117(12) -0.0082(10) -0.0047(11)
C14 0.0607(14) 0.0684(15) 0.0680(16) 0.0252(13) -0.0173(13) -0.0096(12)
C15 0.0516(13) 0.0628(14) 0.0643(15) 0.0151(12) -0.0134(11) -0.0126(10)
C16 0.0438(11) 0.0533(12) 0.0468(12) 0.0093(10) -0.0074(10) -0.0071(9)
C17 0.0546(13) 0.0674(14) 0.0525(13) 0.0199(11) -0.0097(11) -0.0138(11)
C18 0.0500(13) 0.0776(16) 0.0557(14) 0.0147(12) -0.0106(11) -0.0192(11)
C19 0.0431(11) 0.0489(11) 0.0497(12) 0.0055(10) -0.0038(10) -0.0037(9)
C20 0.0365(11) 0.0498(11) 0.0460(12) -0.0006(10) 0.0007(9) -0.0014(9)
C21 0.0454(13) 0.0616(14) 0.0526(13) -0.0036(12) 0.0004(11) -0.0076(10)
C22 0.0337(10) 0.0544(12) 0.0459(12) -0.0075(10) -0.0002(9) 0.0016(9)
C23 0.0372(11) 0.0517(11) 0.0460(11) -0.0075(10) -0.0102(10) 0.0034(9)
C24 0.0405(12) 0.0637(14) 0.0704(16) -0.0146(13) -0.0144(11) 0.0050(10)
C25 0.0620(16) 0.0506(14) 0.095(2) -0.0015(14) -0.0388(15) 0.0088(11)
C26 0.0729(18) 0.0607(15) 0.0760(17) 0.0138(13) -0.0308(15) -0.0070(13)
C27 0.0600(14) 0.0685(15) 0.0598(15) 0.0096(13) -0.0054(12) -0.0041(12)
C28 0.0491(13) 0.0534(13) 0.0569(14) 0.0046(11) -0.0025(11) 0.0069(10)

loop_
_atom_type_symbol
_atom_type_description
_atom_type_scat_dispersion_real
_atom_type_scat_dispersion_imag
_atom_type_scat_source
C C 0.0033 0.0016 'International Tables Vol C Tables 4.2.6.8 and 6.1.1.4'
H H 0.0000 0.0000 'International Tables Vol C Tables 4.2.6.8 and 6.1.1.4'
N N 0.0061 0.0033 'International Tables Vol C Tables 4.2.6.8 and 6.1.1.4'
O O 0.0106 0.0060 'International Tables Vol C Tables 4.2.6.8 and 6.1.1.4'

loop_
_geom_angle_atom_site_label_1
_geom_angle_atom_site_label_2
_geom_angle_atom_site_label_3
_geom_angle
C21 O2 N2 110.16(15)
C13 N1 C7 120.24(19)
C13 N1 C6 120.33(18)
C7 N1 C6 119.35(18)
C22 N2 O2 106.58(16)
C2 C1 C6 120.9(3)
C2 C1 H1 119.5
C6 C1 H1 119.5
C3 C2 C1 120.7(3)
C3 C2 H2 119.7
C1 C2 H2 119.7
C2 C3 C4 119.0(3)
C2 C3 H3 120.5
C4 C3 H3 120.5
C3 C4 C5 121.6(3)
C3 C4 H4 119.2
C5 C4 H4 119.2
C6 C5 C4 119.7(2)
C6 C5 H5 120.1
C4 C5 H5 120.1
C5 C6 C1 118.0(2)
C5 C6 N1 120.9(2)
C1 C6 N1 121.1(2)
C12 C7 C8 119.3(3)
C12 C7 N1 119.8(2)
C8 C7 N1 120.8(3)
C7 C8 C9 119.4(3)
C7 C8 H8 120.3
C9 C8 H8 120.3
C10 C9 C8 120.3(4)
C10 C9 H9 119.8
C8 C9 H9 119.8
C11 C10 C9 119.9(4)
C11 C10 H10 120.1
C9 C10 H10 120.1
C10 C11 C12 120.5(4)
C10 C11 H11 119.7
C12 C11 H11 119.7
C7 C12 C11 120.5(3)
C7 C12 H12 119.8
C11 C12 H12 119.8
C14 C13 C18 118.1(2)
C14 C13 N1 120.8(2)
C18 C13 N1 121.1(2)
C15 C14 C13 121.3(2)
C15 C14 H14 119.4
C13 C14 H14 119.4
C14 C15 C16 121.28(19)
C14 C15 H15 119.4
C16 C15 H15 119.4
C15 C16 C17 116.80(18)
C15 C16 C19 126.15(18)
C17 C16 C19 117.03(18)
C18 C17 C16 122.24(19)
C18 C17 H17 118.9
C16 C17 H17 118.9
C17 C18 C13 120.3(2)
C17 C18 H18 119.9
C13 C18 H18 119.9
C20 C19 C16 134.48(19)
C20 C19 H19 112.8
C16 C19 H19 112.8
C19 C20 C22 124.28(18)
C19 C20 C21 131.82(19)
C22 C20 C21 103.58(17)
O1 C21 O2 119.15(19)
O1 C21 C20 134.5(2)
O2 C21 C20 106.31(19)
N2 C22 C20 113.29(18)
N2 C22 C23 119.32(18)
C20 C22 C23 127.36(17)
C28 C23 C24 118.5(2)
C28 C23 C22 120.26(17)
C24 C23 C22 121.24(19)
C25 C24 C23 120.3(2)
C25 C24 H24 119.8
C23 C24 H24 119.8
C26 C25 C24 120.8(2)
C26 C25 H25 119.6
C24 C25 H25 119.6
C25 C26 C27 119.4(2)
C25 C26 H26 120.3
C27 C26 H26 120.3
C26 C27 C28 120.6(2)
C26 C27 H27 119.7
C28 C27 H27 119.7
C27 C28 C23 120.4(2)
C27 C28 H28 119.8
C23 C28 H28 119.8

loop_
_geom_bond_atom_site_label_1
_geom_bond_atom_site_label_2
_geom_bond_distance
O1 C21 1.206(3)
O2 C21 1.381(3)
O2 N2 1.443(2)
N1 C13 1.402(3)
N1 C7 1.420(3)
N1 C6 1.426(3)
N2 C22 1.291(2)
C1 C2 1.378(4)
C1 C6 1.381(3)
C1 H1 0.9300
C2 C3 1.344(4)
C2 H2 0.9300
C3 C4 1.356(4)
C3 H3 0.9300
C4 C5 1.383(3)
C4 H4 0.9300
C5 C6 1.368(3)
C5 H5 0.9300
C7 C12 1.370(4)
C7 C8 1.371(4)
C8 C9 1.395(5)
C8 H8 0.9300
C9 C10 1.367(6)
C9 H9 0.9300
C10 C11 1.347(6)
C10 H10 0.9300
C11 C12 1.380(4)
C11 H11 0.9300
C12 H12 0.9300
C13 C14 1.390(3)
C13 C18 1.394(3)
C14 C15 1.372(3)
C14 H14 0.9300
C15 C16 1.395(3)
C15 H15 0.9300
C16 C17 1.399(3)
C16 C19 1.438(3)
C17 C18 1.369(3)
C17 H17 0.9300
C18 H18 0.9300
C19 C20 1.361(3)
C19 H19 0.9300
C20 C22 1.449(3)
C20 C21 1.463(3)
C22 C23 1.477(3)
C23 C28 1.389(3)
C23 C24 1.389(3)
C24 C25 1.378(3)
C24 H24 0.9300
C25 C26 1.369(4)
C25 H25 0.9300
C26 C27 1.372(3)
C26 H26 0.9300
C27 C28 1.379(3)
C27 H27 0.9300
C28 H28 0.9300

loop_
_geom_torsion_atom_site_label_1
_geom_torsion_atom_site_label_2
_geom_torsion_atom_site_label_3
_geom_torsion_atom_site_label_4
_geom_torsion
C21 O2 N2 C22 0.9(2)
C6 C1 C2 C3 -2.7(5)
C1 C2 C3 C4 1.4(4)
C2 C3 C4 C5 1.1(4)
C3 C4 C5 C6 -2.3(4)
C4 C5 C6 C1 1.0(3)
C4 C5 C6 N1 -178.8(2)
C2 C1 C6 C5 1.4(4)
C2 C1 C6 N1 -178.8(2)
C13 N1 C6 C5 -131.8(2)
C7 N1 C6 C5 45.0(3)
C13 N1 C6 C1 48.3(3)
C7 N1 C6 C1 -134.8(3)
C13 N1 C7 C12 51.4(3)
C6 N1 C7 C12 -125.5(3)
C13 N1 C7 C8 -130.9(3)
C6 N1 C7 C8 52.2(3)
C12 C7 C8 C9 -0.2(4)
N1 C7 C8 C9 -177.9(2)
C7 C8 C9 C10 0.8(5)
C8 C9 C10 C11 -0.4(6)
C9 C10 C11 C12 -0.6(6)
C8 C7 C12 C11 -0.8(4)
N1 C7 C12 C11 176.9(3)
C10 C11 C12 C7 1.2(5)
C7 N1 C13 C14 33.6(3)
C6 N1 C13 C14 -149.5(2)
C7 N1 C13 C18 -146.9(2)
C6 N1 C13 C18 29.9(3)
C18 C13 C14 C15 -1.8(4)
N1 C13 C14 C15 177.7(2)
C13 C14 C15 C16 0.8(4)
C14 C15 C16 C17 1.1(3)
C14 C15 C16 C19 -177.4(2)
C15 C16 C17 C18 -1.9(3)
C19 C16 C17 C18 176.7(2)
C16 C17 C18 C13 0.8(4)
C14 C13 C18 C17 1.0(3)
N1 C13 C18 C17 -178.4(2)
C15 C16 C19 C20 -1.5(4)
C17 C16 C19 C20 -179.9(2)
C16 C19 C20 C22 -177.5(2)
C16 C19 C20 C21 -5.1(4)
N2 O2 C21 O1 178.23(19)
N2 O2 C21 C20 -2.5(2)
C19 C20 C21 O1 8.5(4)
C22 C20 C21 O1 -177.9(3)
C19 C20 C21 O2 -170.6(2)
C22 C20 C21 O2 2.9(2)
O2 N2 C22 C20 1.1(2)
O2 N2 C22 C23 -176.82(16)
C19 C20 C22 N2 171.63(19)
C21 C20 C22 N2 -2.5(2)
C19 C20 C22 C23 -10.7(3)
C21 C20 C22 C23 175.18(18)
N2 C22 C23 C28 126.1(2)
C20 C22 C23 C28 -51.5(3)
N2 C22 C23 C24 -52.3(3)
C20 C22 C23 C24 130.1(2)
C28 C23 C24 C25 0.5(3)
C22 C23 C24 C25 178.90(19)
C23 C24 C25 C26 -0.2(3)
C24 C25 C26 C27 -0.7(4)
C25 C26 C27 C28 1.2(4)
C26 C27 C28 C23 -0.9(3)
C24 C23 C28 C27 0.1(3)
C22 C23 C28 C27 -178.38(19)
